data_4304761
loop_
_publ_author_name
'Michael T. Mock'
'Codrina V. Popescu'
'Glenn P. A. Yap'
'William G. Dougherty'
'Charles G. Riordan'

_publ_section_title
;
Monovalent Iron in a Sulfur-Rich Environment
;
_journal_name_full 'Inorganic Chemistry'
_journal_page_first 1889
_journal_page_last 1891
_journal_paper_doi 10.1021/ic7023378
_journal_volume 47
_journal_year 2008
_chemical_formula_sum 'C23 H38 B Fe O2 S3'
_chemical_formula_weight 509.37
_chemical_name_systematic
; 
 ? 
;
_space_group_IT_number 2
_symmetry_cell_setting triclinic
_symmetry_space_group_name_Hall '-P 1'
_symmetry_space_group_name_H-M 'P -1'
_atom_sites_solution_hydrogens geom
_atom_sites_solution_primary direct
_atom_sites_solution_secondary difmap
_audit_creation_method SHELXL-97
_cell_angle_alpha 95.989(4)
_cell_angle_beta 111.066(4)
_cell_angle_gamma 99.853(4)
_cell_formula_units_Z 2
_cell_length_a 9.742(3)
_cell_length_b 11.639(3)
_cell_length_c 12.428(3)
_cell_measurement_reflns_used 956
_cell_measurement_temperature 120(2)
_cell_measurement_theta_max 27.84
_cell_measurement_theta_min 2.58
_cell_volume 1274.3(6)
_computing_cell_refinement 'SAINT (Bruker, 2002)'
_computing_data_collection 'SMART (Bruker, 2002)'
_computing_data_reduction SAINT
_computing_molecular_graphics 'SHELXTL (Sheldrick, 2001)'
_computing_publication_material SHELXTL
_computing_structure_refinement 'SHELXL-97 (Sheldrick, 1997)'
_computing_structure_solution 'SHELXS-97 (Sheldrick, 1990)'
_diffrn_ambient_temperature 120(2)
_diffrn_detector_area_resol_mean 836.6
_diffrn_measured_fraction_theta_full 0.995
_diffrn_measured_fraction_theta_max 0.918
_diffrn_measurement_device_type 'Bruker AXS APEX diffractometer'
_diffrn_measurement_method \w
_diffrn_radiation_monochromator graphite
_diffrn_radiation_source 'fine-focus sealed tube'
_diffrn_radiation_type MoK\a
_diffrn_radiation_wavelength 0.71073
_diffrn_reflns_av_R_equivalents 0.0414
_diffrn_reflns_av_sigmaI/netI 0.0514
_diffrn_reflns_limit_h_max 12
_diffrn_reflns_limit_h_min -12
_diffrn_reflns_limit_k_max 14
_diffrn_reflns_limit_k_min -15
_diffrn_reflns_limit_l_max 15
_diffrn_reflns_limit_l_min -15
_diffrn_reflns_number 14101
_diffrn_reflns_theta_full 25.00
_diffrn_reflns_theta_max 28.19
_diffrn_reflns_theta_min 1.79
_diffrn_standards_decay_% 1
_diffrn_standards_interval_count 0
_diffrn_standards_interval_time 0
_diffrn_standards_number 0
_exptl_absorpt_coefficient_mu 0.855
_exptl_absorpt_correction_T_max 0.9537
_exptl_absorpt_correction_T_min 0.7558
_exptl_absorpt_correction_type multi-scan
_exptl_absorpt_process_details 'SADABS (Sheldrick, 2003)'
_exptl_crystal_colour orange
_exptl_crystal_density_diffrn 1.328
_exptl_crystal_density_method 'not measured'
_exptl_crystal_description plate
_exptl_crystal_F_000 542
_exptl_crystal_size_max 0.35
_exptl_crystal_size_mid 0.21
_exptl_crystal_size_min 0.06
_refine_diff_density_max 1.241
_refine_diff_density_min -1.334
_refine_diff_density_rms 0.112
_refine_ls_extinction_method none
_refine_ls_goodness_of_fit_ref 1.059
_refine_ls_hydrogen_treatment constr
_refine_ls_matrix_type full
_refine_ls_number_parameters 280
_refine_ls_number_reflns 5757
_refine_ls_number_restraints 0
_refine_ls_restrained_S_all 1.059
_refine_ls_R_factor_all 0.0641
_refine_ls_R_factor_gt 0.0507
_refine_ls_shift/su_max 0.001
_refine_ls_shift/su_mean 0.000
_refine_ls_structure_factor_coef Fsqd
_refine_ls_weighting_details 'calc w=1/[\s^2^(Fo^2^)+(0.0875P)^2^+0.0659P] where P=(Fo^2^+2Fc^2^)/3'
_refine_ls_weighting_scheme calc
_refine_ls_wR_factor_gt 0.1302
_refine_ls_wR_factor_ref 0.1408
_reflns_number_gt 4696
_reflns_number_total 5757
_reflns_threshold_expression >2sigma(I)
_cod_data_source_file ic7023378-file001_4.cif
_cod_data_source_block char161
_cod_depositor_comments
;
The following automatic conversions were performed:
'_symmetry_cell_setting' value 'Triclinic' changed to 'triclinic'
according to '/home/saulius/struct/CIF-dictionaries/cif_core.dic'
dictionary named 'cif_core.dic' version 2.4.1 from 2010-06-29.

Automatic conversion script
Id: cif_fix_enum 1527 2010-12-29 10:47:43Z saulius 
;
_cod_database_code 4304761

loop_
_symmetry_equiv_pos_as_xyz
'x, y, z'
'-x, -y, -z'

loop_
_atom_site_label
_atom_site_type_symbol
_atom_site_fract_x
_atom_site_fract_y
_atom_site_fract_z
_atom_site_U_iso_or_equiv
_atom_site_adp_type
_atom_site_occupancy
_atom_site_symmetry_multiplicity
_atom_site_calc_flag
_atom_site_refinement_flags
_atom_site_disorder_assembly
_atom_site_disorder_group
Fe Fe 0.43353(4) 0.18684(3) 0.19507(3) 0.01836(13) Uani 1 1 d . . .
B B 0.6476(3) 0.2528(3) 0.4965(2) 0.0174(6) Uani 1 1 d . . .
O1 O 0.1710(2) -0.0011(2) 0.04661(19) 0.0339(5) Uani 1 1 d . . .
O2 O 0.2987(3) 0.3089(2) 0.00425(19) 0.0389(6) Uani 1 1 d . . .
S1 S 0.35564(7) 0.27719(6) 0.33501(5) 0.01835(16) Uani 1 1 d . . .
S2 S 0.52162(7) 0.04909(6) 0.31148(5) 0.01751(16) Uani 1 1 d . . .
S3 S 0.67183(7) 0.31330(6) 0.28310(5) 0.01727(16) Uani 1 1 d . . .
C1 C 0.8440(3) 0.2244(2) 0.7029(2) 0.0213(6) Uani 1 1 d . . .
H1A H 0.8593 0.1570 0.6626 0.026 Uiso 1 1 calc R . .
C2 C 0.9217(3) 0.2560(3) 0.8242(2) 0.0261(6) Uani 1 1 d . . .
H2A H 0.9875 0.2095 0.8648 0.031 Uiso 1 1 calc R . .
C3 C 0.9037(3) 0.3542(3) 0.8854(2) 0.0265(6) Uani 1 1 d . . .
H3A H 0.9565 0.3756 0.9679 0.032 Uiso 1 1 calc R . .
C4 C 0.8075(3) 0.4211(3) 0.8246(2) 0.0241(6) Uani 1 1 d . . .
H4A H 0.7939 0.4890 0.8656 0.029 Uiso 1 1 calc R . .
C5 C 0.7302(3) 0.3889(2) 0.7031(2) 0.0196(5) Uani 1 1 d . . .
H5A H 0.6662 0.4368 0.6631 0.024 Uiso 1 1 calc R . .
C6 C 0.7436(3) 0.2892(2) 0.6386(2) 0.0181(5) Uani 1 1 d . . .
C7 C 0.4669(3) 0.2407(3) 0.4740(2) 0.0200(5) Uani 1 1 d . . .
H7A H 0.4595 0.2937 0.5384 0.024 Uiso 1 1 calc R . .
H7B H 0.4231 0.1584 0.4769 0.024 Uiso 1 1 calc R . .
C8 C 0.1567(3) 0.2215(2) 0.3149(2) 0.0192(5) Uani 1 1 d . . .
C9 C 0.1286(3) 0.2916(3) 0.4134(3) 0.0267(6) Uani 1 1 d . . .
H9A H 0.0212 0.2701 0.3999 0.040 Uiso 1 1 calc R . .
H9B H 0.1580 0.3767 0.4145 0.040 Uiso 1 1 calc R . .
H9C H 0.1886 0.2728 0.4888 0.040 Uiso 1 1 calc R . .
C10 C 0.0603(3) 0.2488(3) 0.1966(2) 0.0254(6) Uani 1 1 d . . .
H10A H -0.0467 0.2264 0.1841 0.038 Uiso 1 1 calc R . .
H10B H 0.0779 0.2036 0.1336 0.038 Uiso 1 1 calc R . .
H10C H 0.0881 0.3337 0.1964 0.038 Uiso 1 1 calc R . .
C11 C 0.1212(3) 0.0892(3) 0.3157(3) 0.0252(6) Uani 1 1 d . . .
H11A H 0.0137 0.0622 0.3001 0.038 Uiso 1 1 calc R . .
H11B H 0.1819 0.0738 0.3926 0.038 Uiso 1 1 calc R . .
H11C H 0.1451 0.0463 0.2550 0.038 Uiso 1 1 calc R . .
C12 C 0.6778(3) 0.1273(2) 0.4447(2) 0.0196(5) Uani 1 1 d . . .
H12A H 0.6937 0.0759 0.5048 0.024 Uiso 1 1 calc R . .
H12B H 0.7710 0.1444 0.4286 0.024 Uiso 1 1 calc R . .
C13 C 0.6010(3) -0.0507(2) 0.2344(2) 0.0197(5) Uani 1 1 d . . .
C14 C 0.7099(4) -0.1079(3) 0.3229(3) 0.0286(7) Uani 1 1 d . . .
H14A H 0.7483 -0.1626 0.2816 0.043 Uiso 1 1 calc R . .
H14B H 0.6568 -0.1517 0.3650 0.043 Uiso 1 1 calc R . .
H14C H 0.7944 -0.0462 0.3790 0.043 Uiso 1 1 calc R . .
C15 C 0.6806(4) 0.0185(3) 0.1684(3) 0.0270(6) Uani 1 1 d . . .
H15A H 0.7249 -0.0342 0.1305 0.040 Uiso 1 1 calc R . .
H15B H 0.7605 0.0840 0.2234 0.040 Uiso 1 1 calc R . .
H15C H 0.6076 0.0503 0.1087 0.040 Uiso 1 1 calc R . .
C16 C 0.4667(4) -0.1478(3) 0.1503(3) 0.0307(7) Uani 1 1 d . . .
H16A H 0.5030 -0.2054 0.1103 0.046 Uiso 1 1 calc R . .
H16B H 0.3972 -0.1121 0.0921 0.046 Uiso 1 1 calc R . .
H16C H 0.4139 -0.1880 0.1946 0.046 Uiso 1 1 calc R . .
C17 C 0.7091(3) 0.3605(2) 0.4372(2) 0.0184(5) Uani 1 1 d . . .
H17A H 0.8193 0.3902 0.4808 0.022 Uiso 1 1 calc R . .
H17B H 0.6599 0.4269 0.4448 0.022 Uiso 1 1 calc R . .
C18 C 0.7077(3) 0.4531(2) 0.2272(2) 0.0186(5) Uani 1 1 d . . .
C19 C 0.8693(3) 0.5198(3) 0.3041(2) 0.0252(6) Uani 1 1 d . . .
H19A H 0.8952 0.5912 0.2736 0.038 Uiso 1 1 calc R . .
H19B H 0.9390 0.4686 0.3033 0.038 Uiso 1 1 calc R . .
H19C H 0.8771 0.5425 0.3846 0.038 Uiso 1 1 calc R . .
C20 C 0.6968(3) 0.4152(3) 0.1019(2) 0.0256(6) Uani 1 1 d . . .
H20A H 0.7295 0.4853 0.0722 0.038 Uiso 1 1 calc R . .
H20B H 0.5921 0.3766 0.0514 0.038 Uiso 1 1 calc R . .
H20C H 0.7619 0.3597 0.1020 0.038 Uiso 1 1 calc R . .
C21 C 0.5960(3) 0.5292(3) 0.2298(2) 0.0246(6) Uani 1 1 d . . .
H21A H 0.6166 0.6002 0.1971 0.037 Uiso 1 1 calc R . .
H21B H 0.6064 0.5527 0.3109 0.037 Uiso 1 1 calc R . .
H21C H 0.4929 0.4836 0.1830 0.037 Uiso 1 1 calc R . .
C22 C 0.2759(3) 0.0701(3) 0.1072(2) 0.0251(6) Uani 1 1 d . . .
C23 C 0.3585(3) 0.2652(3) 0.0822(3) 0.0269(6) Uani 1 1 d . . .

loop_
_atom_site_aniso_label
_atom_site_aniso_U_11
_atom_site_aniso_U_22
_atom_site_aniso_U_33
_atom_site_aniso_U_23
_atom_site_aniso_U_13
_atom_site_aniso_U_12
Fe 0.0182(2) 0.0228(2) 0.01043(19) 0.00467(15) 0.00141(15) 0.00334(15)
B 0.0200(14) 0.0196(15) 0.0082(12) 0.0019(11) 0.0009(10) 0.0032(11)
O1 0.0277(12) 0.0376(13) 0.0238(11) -0.0034(10) 0.0022(9) -0.0028(10)
O2 0.0338(13) 0.0454(14) 0.0266(12) 0.0211(11) -0.0037(10) 0.0060(10)
S1 0.0172(3) 0.0216(3) 0.0127(3) 0.0037(2) 0.0019(2) 0.0034(2)
S2 0.0212(3) 0.0184(3) 0.0101(3) 0.0020(2) 0.0037(2) 0.0025(2)
S3 0.0195(3) 0.0192(3) 0.0107(3) 0.0040(2) 0.0027(2) 0.0043(2)
C1 0.0219(13) 0.0202(14) 0.0156(13) 0.0036(10) 0.0011(10) 0.0023(10)
C2 0.0217(14) 0.0301(16) 0.0173(13) 0.0072(12) -0.0019(11) 0.0014(11)
C3 0.0282(15) 0.0309(16) 0.0099(12) 0.0031(11) 0.0001(11) -0.0041(12)
C4 0.0260(15) 0.0267(15) 0.0126(12) -0.0035(11) 0.0044(11) -0.0007(11)
C5 0.0206(13) 0.0197(13) 0.0124(12) 0.0029(10) 0.0000(10) 0.0029(10)
C6 0.0189(13) 0.0208(13) 0.0110(11) 0.0049(10) 0.0026(10) 0.0010(10)
C7 0.0230(14) 0.0240(14) 0.0097(11) 0.0030(10) 0.0020(10) 0.0062(11)
C8 0.0153(12) 0.0231(14) 0.0158(12) 0.0044(10) 0.0026(10) 0.0029(10)
C9 0.0224(14) 0.0342(17) 0.0233(14) 0.0036(12) 0.0078(11) 0.0089(12)
C10 0.0200(14) 0.0305(16) 0.0199(14) 0.0078(12) 0.0001(11) 0.0057(11)
C11 0.0203(14) 0.0272(15) 0.0240(14) 0.0078(12) 0.0032(11) 0.0047(11)
C12 0.0222(13) 0.0216(14) 0.0106(11) 0.0027(10) 0.0012(10) 0.0046(10)
C13 0.0254(14) 0.0197(13) 0.0126(12) 0.0010(10) 0.0066(10) 0.0046(11)
C14 0.0413(18) 0.0295(16) 0.0201(14) 0.0075(12) 0.0138(13) 0.0145(14)
C15 0.0345(16) 0.0292(16) 0.0214(14) 0.0050(12) 0.0158(12) 0.0063(13)
C16 0.0331(17) 0.0252(16) 0.0256(15) -0.0075(12) 0.0086(13) -0.0011(12)
C17 0.0202(13) 0.0211(13) 0.0081(11) 0.0003(10) 0.0002(9) 0.0026(10)
C18 0.0230(13) 0.0199(13) 0.0128(12) 0.0053(10) 0.0055(10) 0.0060(10)
C19 0.0228(14) 0.0270(15) 0.0213(14) 0.0059(12) 0.0060(11) -0.0013(11)
C20 0.0313(16) 0.0299(16) 0.0161(13) 0.0072(11) 0.0099(11) 0.0047(12)
C21 0.0290(15) 0.0227(15) 0.0203(14) 0.0058(11) 0.0057(11) 0.0084(12)
C22 0.0308(15) 0.0299(16) 0.0145(12) 0.0050(12) 0.0080(11) 0.0074(12)
C23 0.0208(14) 0.0352(17) 0.0197(14) 0.0064(12) 0.0027(11) 0.0042(12)

loop_
_atom_type_symbol
_atom_type_description
_atom_type_scat_dispersion_real
_atom_type_scat_dispersion_imag
_atom_type_scat_source
C C 0.0033 0.0016 'International Tables Vol C Tables 4.2.6.8 and 6.1.1.4'
H H 0.0000 0.0000 'International Tables Vol C Tables 4.2.6.8 and 6.1.1.4'
B B 0.0013 0.0007 'International Tables Vol C Tables 4.2.6.8 and 6.1.1.4'
O O 0.0106 0.0060 'International Tables Vol C Tables 4.2.6.8 and 6.1.1.4'
S S 0.1246 0.1234 'International Tables Vol C Tables 4.2.6.8 and 6.1.1.4'
Fe Fe 0.3463 0.8444 'International Tables Vol C Tables 4.2.6.8 and 6.1.1.4'

loop_
_geom_angle_atom_site_label_1
_geom_angle_atom_site_label_2
_geom_angle_atom_site_label_3
_geom_angle
_geom_angle_site_symmetry_1
_geom_angle_site_symmetry_3
_geom_angle_publ_flag
C23 Fe C22 83.96(14) . . ?
C23 Fe S3 96.99(10) . . ?
C22 Fe S3 164.59(10) . . ?
C23 Fe S2 167.56(11) . . ?
C22 Fe S2 87.02(10) . . ?
S3 Fe S2 89.45(3) . . ?
C23 Fe S1 98.50(11) . . ?
C22 Fe S1 104.29(10) . . ?
S3 Fe S1 90.81(3) . . ?
S2 Fe S1 92.01(3) . . ?
C6 B C12 110.3(2) . . ?
C6 B C17 106.9(2) . . ?
C12 B C17 109.4(2) . . ?
C6 B C7 107.1(2) . . ?
C12 B C7 111.3(2) . . ?
C17 B C7 111.7(2) . . ?
C7 S1 C8 105.02(13) . . ?
C7 S1 Fe 105.81(9) . . ?
C8 S1 Fe 115.93(9) . . ?
C12 S2 C13 105.97(13) . . ?
C12 S2 Fe 108.77(9) . . ?
C13 S2 Fe 109.19(9) . . ?
C17 S3 C18 105.01(12) . . ?
C17 S3 Fe 108.43(9) . . ?
C18 S3 Fe 118.59(9) . . ?
C2 C1 C6 122.1(3) . . ?
C3 C2 C1 120.5(3) . . ?
C2 C3 C4 118.9(3) . . ?
C3 C4 C5 120.2(3) . . ?
C6 C5 C4 122.5(3) . . ?
C5 C6 C1 115.7(2) . . ?
C5 C6 B 120.9(2) . . ?
C1 C6 B 123.4(2) . . ?
B C7 S1 113.85(18) . . ?
C11 C8 C9 110.7(2) . . ?
C11 C8 C10 110.7(2) . . ?
C9 C8 C10 109.5(2) . . ?
C11 C8 S1 111.96(19) . . ?
C9 C8 S1 107.80(19) . . ?
C10 C8 S1 106.01(19) . . ?
B C12 S2 112.04(18) . . ?
C15 C13 C14 110.6(2) . . ?
C15 C13 C16 111.2(2) . . ?
C14 C13 C16 108.9(2) . . ?
C15 C13 S2 110.12(19) . . ?
C14 C13 S2 109.83(18) . . ?
C16 C13 S2 106.1(2) . . ?
B C17 S3 112.80(17) . . ?
C21 C18 C19 110.7(2) . . ?
C21 C18 C20 111.4(2) . . ?
C19 C18 C20 109.3(2) . . ?
C21 C18 S3 112.22(19) . . ?
C19 C18 S3 107.01(18) . . ?
C20 C18 S3 105.96(19) . . ?
O1 C22 Fe 176.3(3) . . ?
O2 C23 Fe 174.3(3) . . ?

loop_
_geom_bond_atom_site_label_1
_geom_bond_atom_site_label_2
_geom_bond_distance
_geom_bond_site_symmetry_2
_geom_bond_publ_flag
Fe C23 1.758(3) . ?
Fe C22 1.780(3) . ?
Fe S3 2.3283(9) . ?
Fe S2 2.3372(9) . ?
Fe S1 2.3551(9) . ?
B C6 1.641(4) . ?
B C12 1.650(4) . ?
B C17 1.652(4) . ?
B C7 1.658(4) . ?
O1 C22 1.151(4) . ?
O2 C23 1.155(4) . ?
S1 C7 1.818(3) . ?
S1 C8 1.851(3) . ?
S2 C12 1.813(3) . ?
S2 C13 1.863(3) . ?
S3 C17 1.820(3) . ?
S3 C18 1.862(3) . ?
C1 C2 1.396(4) . ?
C1 C6 1.407(4) . ?
C2 C3 1.377(4) . ?
C3 C4 1.385(4) . ?
C4 C5 1.398(3) . ?
C5 C6 1.393(4) . ?
C8 C11 1.521(4) . ?
C8 C9 1.533(4) . ?
C8 C10 1.533(4) . ?
C13 C15 1.517(4) . ?
C13 C14 1.528(4) . ?
C13 C16 1.531(4) . ?
C18 C21 1.523(4) . ?
C18 C19 1.530(4) . ?
C18 C20 1.535(4) . ?

loop_
_geom_torsion_atom_site_label_1
_geom_torsion_atom_site_label_2
_geom_torsion_atom_site_label_3
_geom_torsion_atom_site_label_4
_geom_torsion
_geom_torsion_site_symmetry_1
_geom_torsion_site_symmetry_2
_geom_torsion_site_symmetry_3
_geom_torsion_site_symmetry_4
_geom_torsion_publ_flag
C23 Fe S1 C7 -163.92(14) . . . . ?
C22 Fe S1 C7 110.19(14) . . . . ?
S3 Fe S1 C7 -66.73(10) . . . . ?
S2 Fe S1 C7 22.75(10) . . . . ?
C23 Fe S1 C8 80.16(14) . . . . ?
C22 Fe S1 C8 -5.73(14) . . . . ?
S3 Fe S1 C8 177.35(10) . . . . ?
S2 Fe S1 C8 -93.17(10) . . . . ?
C23 Fe S2 C12 147.5(5) . . . . ?
C22 Fe S2 C12 -168.88(13) . . . . ?
S3 Fe S2 C12 26.13(10) . . . . ?
S1 Fe S2 C12 -64.67(10) . . . . ?
C23 Fe S2 C13 32.3(5) . . . . ?
C22 Fe S2 C13 75.90(13) . . . . ?
S3 Fe S2 C13 -89.09(10) . . . . ?
S1 Fe S2 C13 -179.89(9) . . . . ?
C23 Fe S3 C17 125.05(14) . . . . ?
C22 Fe S3 C17 -142.3(4) . . . . ?
S2 Fe S3 C17 -65.62(10) . . . . ?
S1 Fe S3 C17 26.38(10) . . . . ?
C23 Fe S3 C18 5.54(14) . . . . ?
C22 Fe S3 C18 98.2(4) . . . . ?
S2 Fe S3 C18 174.87(10) . . . . ?
S1 Fe S3 C18 -93.12(10) . . . . ?
C6 C1 C2 C3 -0.9(5) . . . . ?
C1 C2 C3 C4 -0.1(4) . . . . ?
C2 C3 C4 C5 0.0(4) . . . . ?
C3 C4 C5 C6 1.1(4) . . . . ?
C4 C5 C6 C1 -2.0(4) . . . . ?
C4 C5 C6 B 178.5(3) . . . . ?
C2 C1 C6 C5 1.9(4) . . . . ?
C2 C1 C6 B -178.6(3) . . . . ?
C12 B C6 C5 -176.7(2) . . . . ?
C17 B C6 C5 64.5(3) . . . . ?
C7 B C6 C5 -55.4(3) . . . . ?
C12 B C6 C1 3.8(4) . . . . ?
C17 B C6 C1 -115.0(3) . . . . ?
C7 B C6 C1 125.1(3) . . . . ?
C6 B C7 S1 149.74(18) . . . . ?
C12 B C7 S1 -89.6(2) . . . . ?
C17 B C7 S1 33.0(3) . . . . ?
C8 S1 C7 B 166.22(19) . . . . ?
Fe S1 C7 B 43.1(2) . . . . ?
C7 S1 C8 C11 -57.9(2) . . . . ?
Fe S1 C8 C11 58.4(2) . . . . ?
C7 S1 C8 C9 64.0(2) . . . . ?
Fe S1 C8 C9 -179.61(15) . . . . ?
C7 S1 C8 C10 -178.75(19) . . . . ?
Fe S1 C8 C10 -62.4(2) . . . . ?
C6 B C12 S2 154.06(18) . . . . ?
C17 B C12 S2 -88.7(2) . . . . ?
C7 B C12 S2 35.3(3) . . . . ?
C13 S2 C12 B 157.55(18) . . . . ?
Fe S2 C12 B 40.3(2) . . . . ?
C12 S2 C13 C15 -80.5(2) . . . . ?
Fe S2 C13 C15 36.5(2) . . . . ?
C12 S2 C13 C14 41.6(2) . . . . ?
Fe S2 C13 C14 158.58(18) . . . . ?
C12 S2 C13 C16 159.10(19) . . . . ?
Fe S2 C13 C16 -83.90(19) . . . . ?
C6 B C17 S3 158.03(18) . . . . ?
C12 B C17 S3 38.6(3) . . . . ?
C7 B C17 S3 -85.1(2) . . . . ?
C18 S3 C17 B 167.03(18) . . . . ?
Fe S3 C17 B 39.3(2) . . . . ?
C17 S3 C18 C21 -65.3(2) . . . . ?
Fe S3 C18 C21 56.0(2) . . . . ?
C17 S3 C18 C19 56.4(2) . . . . ?
Fe S3 C18 C19 177.62(15) . . . . ?
C17 S3 C18 C20 172.92(18) . . . . ?
Fe S3 C18 C20 -65.82(19) . . . . ?
C23 Fe C22 O1 -9(4) . . . . ?
S3 Fe C22 O1 -103(4) . . . . ?
S2 Fe C22 O1 180(100) . . . . ?
S1 Fe C22 O1 88(4) . . . . ?
C22 Fe C23 O2 8(3) . . . . ?
S3 Fe C23 O2 173(3) . . . . ?
S2 Fe C23 O2 52(3) . . . . ?
S1 Fe C23 O2 -95(3) . . . . ?
